data_4036343
loop_
_publ_author_name
'Zhao, Li-Ming'
'Zhang, Ai-Li'
'Gao, Hua-Shuai'
'Zhang, Jie-Huan'

_publ_section_title
;
 Synthesis of Furo[3,2-c]benzopyrans via an Intramolecular [4 + 2]
 Cycloaddition Reaction of o-Quinonemethides.
;
_journal_issue 20
_journal_name_full 'The Journal of organic chemistry'
_journal_page_first 10353
_journal_page_last 10358
_journal_paper_doi 10.1021/acs.joc.5b01641
_journal_volume 80
_journal_year 2015
_chemical_absolute_configuration unk
_chemical_formula_sum 'C20 H20 O2'
_chemical_formula_weight 292.36
_space_group_crystal_system orthorhombic
_space_group_IT_number 19
_space_group_name_Hall 'P 2ac 2ab'
_space_group_name_H-M_alt 'P 21 21 21'
_atom_sites_solution_hydrogens mixed
_audit_creation_method SHELXL-2014
_cell_angle_alpha 90
_cell_angle_beta 90
_cell_angle_gamma 90
_cell_formula_units_Z 4
_cell_length_a 8.033(2)
_cell_length_b 10.739(3)
_cell_length_c 18.778(5)
_cell_measurement_reflns_used 7457
_cell_measurement_temperature 296(2)
_cell_measurement_theta_max 27.05
_cell_measurement_theta_min 2.18
_cell_volume 1619.9(7)
_computing_cell_refinement 'Bruker SAINT'
_computing_data_collection 'Bruker APEX2'
_computing_data_reduction 'Bruker SAINT'
_computing_molecular_graphics 'Bruker SHELXTL'
_computing_publication_material 'Bruker SHELXTL'
_computing_structure_refinement 'SHELXL-2014 (Sheldrick, 2014)'
_computing_structure_solution 'SHELXS-97 (Sheldrick 2008)'
_diffrn_ambient_temperature 296(2)
_diffrn_measured_fraction_theta_full 0.999
_diffrn_measured_fraction_theta_max 0.949
_diffrn_measurement_device_type 'Bruker APEX-II CCD'
_diffrn_measurement_method '\f and \w scans'
_diffrn_radiation_type MoK\a
_diffrn_radiation_wavelength 0.71073
_diffrn_reflns_av_R_equivalents 0.0206
_diffrn_reflns_av_unetI/netI 0.0174
_diffrn_reflns_Laue_measured_fraction_full 0.999
_diffrn_reflns_Laue_measured_fraction_max 0.949
_diffrn_reflns_limit_h_max 10
_diffrn_reflns_limit_h_min -10
_diffrn_reflns_limit_k_max 13
_diffrn_reflns_limit_k_min -13
_diffrn_reflns_limit_l_max 23
_diffrn_reflns_limit_l_min -23
_diffrn_reflns_number 12473
_diffrn_reflns_point_group_measured_fraction_full 0.999
_diffrn_reflns_point_group_measured_fraction_max 0.923
_diffrn_reflns_theta_full 25.242
_diffrn_reflns_theta_max 27.192
_diffrn_reflns_theta_min 2.758
_exptl_absorpt_coefficient_mu 0.076
_exptl_absorpt_correction_type 'none''SHELXS-97 (Sheldrick 2008)'
_exptl_crystal_colour colourless
_exptl_crystal_density_diffrn 1.199
_exptl_crystal_description block
_exptl_crystal_F_000 624
_exptl_crystal_size_max 0.15
_exptl_crystal_size_mid 0.15
_exptl_crystal_size_min 0.10
_refine_diff_density_max 0.124
_refine_diff_density_min -0.198
_refine_diff_density_rms 0.047
_refine_ls_abs_structure_details
;
 Flack x determined using 1229 quotients [(I+)-(I-)]/[(I+)+(I-)]
 (Parsons, Flack and Wagner, Acta Cryst. B69 (2013) 249-259).
;
_refine_ls_abs_structure_Flack 0.3(3)
_refine_ls_extinction_method none
_refine_ls_goodness_of_fit_ref 1.057
_refine_ls_hydrogen_treatment mixed
_refine_ls_matrix_type full
_refine_ls_number_parameters 276
_refine_ls_number_reflns 3332
_refine_ls_number_restraints 0
_refine_ls_restrained_S_all 1.057
_refine_ls_R_factor_all 0.0383
_refine_ls_R_factor_gt 0.0350
_refine_ls_shift/su_max 0.000
_refine_ls_shift/su_mean 0.000
_refine_ls_structure_factor_coef Fsqd
_refine_ls_weighting_details 'w=1/[\s^2^(Fo^2^)+(0.0507P)^2^+0.1328P] where P=(Fo^2^+2Fc^2^)/3'
_refine_ls_weighting_scheme calc
_refine_ls_wR_factor_gt 0.0842
_refine_ls_wR_factor_ref 0.0873
_reflns_Friedel_coverage 0.690
_reflns_Friedel_fraction_full 1.000
_reflns_Friedel_fraction_max 0.888
_reflns_number_gt 3104
_reflns_number_total 3332
_reflns_threshold_expression 'I > 2\s(I)'
_cod_data_source_file jo5b01641_si_002.cif
_cod_data_source_block C:\Users\yanli\Desktop\1-ZLM1~1\ZLM141105_ZAL_0m
_cod_original_cell_volume 1619.8(8)
_cod_database_code 4036343
_shelx_space_group_comment
;
The symmetry employed for this shelxl refinement is uniquely defined
by the following loop, which should always be used as a source of
symmetry information in preference to the above space-group names.
They are only intended as comments.
;
_shelxl_version_number 2014-3

loop_
_space_group_symop_operation_xyz
'x, y, z'
'-x+1/2, -y, z+1/2'
'x+1/2, -y+1/2, -z'
'-x, y+1/2, -z+1/2'

loop_
_atom_site_label
_atom_site_type_symbol
_atom_site_fract_x
_atom_site_fract_y
_atom_site_fract_z
_atom_site_U_iso_or_equiv
_atom_site_adp_type
_atom_site_occupancy
_atom_site_site_symmetry_order
_atom_site_calc_flag
_atom_site_refinement_flags_posn
_atom_site_refinement_flags_adp
O1 O 0.15408(17) 0.15573(13) 0.24158(7) 0.0501(3) Uani 1 1 d . .
C1 C 0.4604(3) 0.3874(2) 0.28814(13) 0.0609(6) Uani 1 1 d . .
H13A H 0.120(3) -0.022(2) 0.0341(11) 0.052(6) Uiso 1 1 d . .
H11 H 0.126(2) 0.2978(18) 0.0905(9) 0.037(5) Uiso 1 1 d . .
H8B H -0.166(3) 0.147(2) 0.1334(15) 0.073(7) Uiso 1 1 d . .
H19 H 0.306(3) -0.017(2) -0.1129(13) 0.064(7) Uiso 1 1 d . .
H3 H 0.448(3) 0.429(2) 0.1151(13) 0.058(6) Uiso 1 1 d . .
H12 H 0.219(3) 0.169(2) -0.0484(12) 0.051(6) Uiso 1 1 d . .
H18 H 0.525(3) -0.155(2) -0.1384(14) 0.066(7) Uiso 1 1 d . .
H10 H 0.278(2) 0.0689(17) 0.1290(10) 0.037(5) Uiso 1 1 d . .
H9A H -0.039(4) -0.075(3) 0.1645(16) 0.084(8) Uiso 1 1 d . .
H8C H -0.168(4) 0.169(3) 0.2179(15) 0.079(8) Uiso 1 1 d . .
H8A H -0.088(3) 0.276(3) 0.1679(15) 0.082(8) Uiso 1 1 d . .
H15 H 0.551(3) 0.089(2) 0.0643(12) 0.058(6) Uiso 1 1 d . .
H9B H -0.036(3) -0.035(2) 0.2445(14) 0.063(7) Uiso 1 1 d . .
H16 H 0.761(3) -0.055(2) 0.0402(13) 0.061(6) Uiso 1 1 d . .
H9C H 0.129(4) -0.078(3) 0.2094(14) 0.080(8) Uiso 1 1 d . .
H13B H 0.008(3) 0.105(2) 0.0292(11) 0.051(6) Uiso 1 1 d . .
H6 H 0.314(3) 0.254(2) 0.3384(13) 0.064(6) Uiso 1 1 d . .
H2 H 0.587(4) 0.506(3) 0.2202(14) 0.085(8) Uiso 1 1 d . .
H1 H 0.513(3) 0.416(3) 0.3290(15) 0.072(7) Uiso 1 1 d . .
O2 O 0.32357(17) 0.23730(12) 0.03944(7) 0.0493(3) Uani 1 1 d . .
C2 C 0.5020(3) 0.4388(2) 0.22295(14) 0.0663(6) Uani 1 1 d . .
C3 C 0.4267(3) 0.39385(19) 0.16213(12) 0.0533(5) Uani 1 1 d . .
C4 C 0.3103(2) 0.29839(15) 0.16521(9) 0.0393(4) Uani 1 1 d . .
C5 C 0.2686(2) 0.24899(17) 0.23145(9) 0.0401(4) Uani 1 1 d . .
C6 C 0.3449(3) 0.29307(19) 0.29266(10) 0.0502(4) Uani 1 1 d . .
C7 C 0.0597(2) 0.10493(18) 0.18118(9) 0.0420(4) Uani 1 1 d . .
C8 C -0.1019(3) 0.1773(3) 0.17458(14) 0.0603(5) Uani 1 1 d . .
C9 C 0.0267(3) -0.0292(2) 0.20214(13) 0.0592(6) Uani 1 1 d . .
C10 C 0.1731(2) 0.11296(16) 0.11709(9) 0.0373(4) Uani 1 1 d . .
C11 C 0.2235(2) 0.24618(16) 0.10211(9) 0.0391(4) Uani 1 1 d . .
C12 C 0.2622(2) 0.13364(17) -0.00222(9) 0.0448(4) Uani 1 1 d . .
C13 C 0.1226(2) 0.07169(19) 0.04268(10) 0.0455(4) Uani 1 1 d . .
C14 C 0.4043(2) 0.04647(17) -0.01907(9) 0.0411(4) Uani 1 1 d . .
C15 C 0.5411(2) 0.03445(19) 0.02508(10) 0.0467(4) Uani 1 1 d . .
C16 C 0.6668(3) -0.0483(2) 0.00945(11) 0.0531(5) Uani 1 1 d . .
C17 C 0.6632(3) -0.12108(19) -0.05146(11) 0.0539(5) Uani 1 1 d . .
C18 C 0.5262(3) -0.1082(2) -0.09593(11) 0.0591(5) Uani 1 1 d . .
C19 C 0.4001(3) -0.0262(2) -0.08038(10) 0.0523(5) Uani 1 1 d . .
C20 C 0.8038(4) -0.2081(3) -0.06938(17) 0.0816(8) Uani 1 1 d . .
H20A H 0.9060 -0.1620 -0.0720 0.122 Uiso 1 1 calc R U
H20B H 0.7824 -0.2470 -0.1145 0.122 Uiso 1 1 calc R U
H20C H 0.8127 -0.2708 -0.0331 0.122 Uiso 1 1 calc R U

loop_
_atom_site_aniso_label
_atom_site_aniso_U_11
_atom_site_aniso_U_22
_atom_site_aniso_U_33
_atom_site_aniso_U_23
_atom_site_aniso_U_13
_atom_site_aniso_U_12
O1 0.0514(7) 0.0608(8) 0.0382(6) 0.0056(5) -0.0010(6) -0.0159(6)
C1 0.0551(11) 0.0637(13) 0.0638(13) -0.0179(11) -0.0133(10) -0.0063(11)
O2 0.0613(8) 0.0424(6) 0.0441(7) 0.0008(5) 0.0095(6) -0.0108(6)
C2 0.0652(14) 0.0571(13) 0.0765(15) -0.0122(11) -0.0028(12) -0.0203(11)
C3 0.0586(11) 0.0429(10) 0.0584(11) -0.0012(9) 0.0048(10) -0.0107(9)
C4 0.0384(8) 0.0342(8) 0.0453(9) -0.0009(7) 0.0005(7) 0.0030(7)
C5 0.0346(8) 0.0406(8) 0.0451(9) -0.0003(7) -0.0026(7) 0.0031(7)
C6 0.0486(10) 0.0572(11) 0.0448(10) -0.0040(8) -0.0054(8) 0.0039(9)
C7 0.0369(8) 0.0475(9) 0.0416(9) 0.0022(7) -0.0015(7) -0.0069(7)
C8 0.0415(10) 0.0781(16) 0.0612(13) -0.0033(11) 0.0025(10) 0.0052(10)
C9 0.0616(13) 0.0553(12) 0.0607(13) 0.0115(10) 0.0082(11) -0.0164(11)
C10 0.0321(8) 0.0370(8) 0.0429(8) 0.0038(7) -0.0027(7) -0.0006(7)
C11 0.0405(9) 0.0372(8) 0.0397(9) 0.0054(7) 0.0000(7) -0.0004(7)
C12 0.0512(10) 0.0476(10) 0.0355(9) 0.0040(7) -0.0054(7) -0.0034(8)
C13 0.0414(10) 0.0494(10) 0.0458(9) -0.0012(8) -0.0042(8) -0.0051(8)
C14 0.0454(9) 0.0450(9) 0.0328(8) 0.0044(7) 0.0001(7) -0.0080(7)
C15 0.0477(10) 0.0550(11) 0.0374(9) -0.0026(8) -0.0020(8) -0.0087(9)
C16 0.0423(10) 0.0636(12) 0.0534(11) 0.0039(9) -0.0039(9) -0.0063(9)
C17 0.0536(11) 0.0517(10) 0.0563(11) 0.0031(9) 0.0062(9) -0.0031(9)
C18 0.0727(14) 0.0585(12) 0.0461(11) -0.0101(10) 0.0008(10) -0.0003(11)
C19 0.0576(12) 0.0603(12) 0.0390(9) -0.0034(8) -0.0082(9) -0.0024(10)
C20 0.0762(16) 0.0682(16) 0.100(2) -0.0042(14) 0.0140(15) 0.0136(13)

loop_
_atom_type_symbol
_atom_type_description
_atom_type_scat_dispersion_real
_atom_type_scat_dispersion_imag
_atom_type_scat_source
C C 0.0033 0.0016 'International Tables Vol C Tables 4.2.6.8 and 6.1.1.4'
H H 0.0000 0.0000 'International Tables Vol C Tables 4.2.6.8 and 6.1.1.4'
O O 0.0106 0.0060 'International Tables Vol C Tables 4.2.6.8 and 6.1.1.4'

loop_
_geom_angle_atom_site_label_1
_geom_angle_atom_site_label_2
_geom_angle_atom_site_label_3
_geom_angle
C5 O1 C7 120.64(13)
C6 C1 C2 120.7(2)
C11 O2 C12 107.77(13)
C3 C2 C1 119.1(2)
C2 C3 C4 121.3(2)
C3 C4 C5 118.68(17)
C3 C4 C11 124.18(16)
C5 C4 C11 117.13(15)
O1 C5 C6 115.48(16)
O1 C5 C4 124.22(15)
C6 C5 C4 120.30(17)
C1 C6 C5 119.87(19)
O1 C7 C10 106.39(13)
O1 C7 C9 104.03(16)
C10 C7 C9 111.45(16)
O1 C7 C8 108.33(16)
C10 C7 C8 114.91(16)
C9 C7 C8 111.00(18)
C7 C10 C11 111.29(14)
C7 C10 C13 123.65(14)
C11 C10 C13 100.14(14)
O2 C11 C4 114.73(14)
O2 C11 C10 103.92(14)
C4 C11 C10 109.53(14)
O2 C12 C14 109.45(14)
O2 C12 C13 106.37(14)
C14 C12 C13 113.21(15)
C10 C13 C12 100.46(14)
C15 C14 C19 117.59(19)
C15 C14 C12 122.21(16)
C19 C14 C12 120.20(17)
C16 C15 C14 121.02(18)
C15 C16 C17 121.66(19)
C16 C17 C18 117.2(2)
C16 C17 C20 121.3(2)
C18 C17 C20 121.5(2)
C19 C18 C17 121.34(19)
C18 C19 C14 121.19(19)

loop_
_geom_bond_atom_site_label_1
_geom_bond_atom_site_label_2
_geom_bond_distance
O1 C5 1.373(2)
O1 C7 1.469(2)
C1 C6 1.376(3)
C1 C2 1.384(4)
O2 C11 1.428(2)
O2 C12 1.447(2)
C2 C3 1.379(3)
C3 C4 1.389(3)
C4 C5 1.393(3)
C4 C11 1.485(2)
C5 C6 1.386(3)
C7 C10 1.512(2)
C7 C9 1.517(3)
C7 C8 1.517(3)
C10 C11 1.513(2)
C10 C13 1.521(3)
C12 C14 1.510(3)
C12 C13 1.553(3)
C14 C15 1.382(3)
C14 C19 1.391(3)
C15 C16 1.377(3)
C16 C17 1.386(3)
C17 C18 1.388(3)
C17 C20 1.504(3)
C18 C19 1.374(3)
